data_4025945
loop_
_publ_author_name
'Acharya, Amitabha'
'Ramanujam, Balaji'
'Chinta, Jugun Prakash'
'Rao, Chebrolu P.'

_publ_section_title
;
 1,3-Diamido-calix[4]arene Conjugates of Amino Acids: Recognition of --COOH
 Side Chain Present in Amino Acids, Peptides, and Proteins by Experimental
 and Computational Studies
;
_journal_coden_ASTM JOCEAH
_journal_issue 1
_journal_name_full 'The Journal of Organic Chemistry'
_journal_page_first 127
_journal_page_last 137
_journal_paper_doi 10.1021/jo101759f
_journal_volume 76
_journal_year 2011
_chemical_formula_sum 'C21 H25 N O4'
_chemical_formula_weight 355.42
_space_group_IT_number 19
_symmetry_cell_setting orthorhombic
_symmetry_space_group_name_Hall 'P 2ac 2ab'
_symmetry_space_group_name_H-M 'P 21 21 21'
_atom_sites_solution_hydrogens geom
_atom_sites_solution_primary direct
_atom_sites_solution_secondary difmap
_audit_creation_method SHELXL-97
_cell_angle_alpha 90.00
_cell_angle_beta 90.00
_cell_angle_gamma 90.00
_cell_formula_units_Z 4
_cell_length_a 7.594(3)
_cell_length_b 9.670(3)
_cell_length_c 27.818(8)
_cell_measurement_reflns_used 1534
_cell_measurement_temperature 150(2)
_cell_measurement_theta_max 32.4489
_cell_measurement_theta_min 3.0208
_cell_volume 2042.8(12)
_computing_cell_refinement 'CrysAlis RED, Oxford Diffraction Ltd.,'
_computing_data_collection 'CrysAlis CCD, Oxford Diffraction Ltd.,'
_computing_data_reduction 'CrysAlis RED, Oxford Diffraction Ltd.,'
_computing_molecular_graphics Ortep3
_computing_publication_material Shelx97
_computing_structure_refinement 'SHELXL-97 (Sheldrick, 1997)'
_computing_structure_solution 'SHELXS-97 (Sheldrick, 1997)'
_diffrn_ambient_temperature 120(2)
_diffrn_detector_area_resol_mean 15.9948
_diffrn_measured_fraction_theta_full 0.998
_diffrn_measured_fraction_theta_max 0.998
_diffrn_measurement_device_type 'OXFORD DIFFRACTION XCALIBUR-S'
_diffrn_measurement_method \w/q-scan
_diffrn_radiation_monochromator graphite
_diffrn_radiation_source 'Enhance (Mo) X-ray Source'
_diffrn_radiation_type MoK\a
_diffrn_radiation_wavelength 0.71073
_diffrn_reflns_av_R_equivalents 0.0916
_diffrn_reflns_av_sigmaI/netI 0.1509
_diffrn_reflns_limit_h_max 9
_diffrn_reflns_limit_h_min -9
_diffrn_reflns_limit_k_max 11
_diffrn_reflns_limit_k_min -11
_diffrn_reflns_limit_l_max 31
_diffrn_reflns_limit_l_min -33
_diffrn_reflns_number 16584
_diffrn_reflns_theta_full 25.00
_diffrn_reflns_theta_max 25.00
_diffrn_reflns_theta_min 3.04
_exptl_absorpt_coefficient_mu 0.080
_exptl_absorpt_correction_T_max 0.9819
_exptl_absorpt_correction_T_min 0.9742
_exptl_absorpt_correction_type multi-scan
_exptl_absorpt_process_details
;
CrysAlis RED, Oxford Diffraction Ltd.,
Version 1.171.31.7 (release 18-10-2006 CrysAlis171 .NET)
(compiled Oct 18 2006,16:28:17)
empirical absorption correction using spherical harmonics,
 implemented in SCALE3 ABSPACK scaling algorithm.
;
_exptl_crystal_colour colourless
_exptl_crystal_density_diffrn 1.156
_exptl_crystal_description block
_exptl_crystal_F_000 760
_exptl_crystal_size_max 0.33
_exptl_crystal_size_mid 0.28
_exptl_crystal_size_min 0.23
_refine_diff_density_max 0.232
_refine_diff_density_min -0.113
_refine_diff_density_rms 0.028
_refine_ls_abs_structure_details 'Flack H D (1983), Acta Cryst. A39, 876-881'
_refine_ls_abs_structure_Flack -2.1(18)
_refine_ls_extinction_method none
_refine_ls_goodness_of_fit_ref 0.727
_refine_ls_hydrogen_treatment mixed
_refine_ls_matrix_type full
_refine_ls_number_parameters 250
_refine_ls_number_reflns 3593
_refine_ls_number_restraints 0
_refine_ls_restrained_S_all 0.727
_refine_ls_R_factor_all 0.1472
_refine_ls_R_factor_gt 0.0448
_refine_ls_shift/su_max 6.337
_refine_ls_shift/su_mean 0.147
_refine_ls_structure_factor_coef Fsqd
_refine_ls_weighting_details 'calc w=1/[\s^2^(Fo^2^)+(0.0440P)^2^+0.0000P] where P=(Fo^2^+2Fc^2^)/3'
_refine_ls_weighting_scheme calc
_refine_ls_wR_factor_gt 0.0875
_refine_ls_wR_factor_ref 0.1033
_reflns_number_gt 1328
_reflns_number_total 3593
_reflns_threshold_expression >2sigma(I)
_cod_data_source_file jo101759f_si_002.cif
_cod_data_source_block cpr081
_cod_depositor_comments
;
 Updated bibliographic information.

 Antanas Vaitkus,
 2019-10-11
;
_cod_original_cell_volume 2042.8(11)
_cod_database_code 4025945

loop_
_symmetry_equiv_pos_as_xyz
'x, y, z'
'-x+1/2, -y, z+1/2'
'x+1/2, -y+1/2, -z'
'-x, y+1/2, -z+1/2'

loop_
_atom_site_label
_atom_site_type_symbol
_atom_site_fract_x
_atom_site_fract_y
_atom_site_fract_z
_atom_site_U_iso_or_equiv
_atom_site_adp_type
_atom_site_occupancy
_atom_site_symmetry_multiplicity
_atom_site_calc_flag
_atom_site_refinement_flags
O1 O 0.8685(3) 0.7494(2) 0.83891(10) 0.0679(8) Uani 1 1 d .
O2 O 0.9821(3) 1.0410(2) 0.76711(10) 0.0717(9) Uani 1 1 d .
O3 O 0.3151(4) 1.0877(2) 0.74771(9) 0.0662(7) Uani 1 1 d .
O4 O 0.3859(3) 0.8892(3) 0.78405(10) 0.0750(8) Uani 1 1 d .
N1 N 0.7267(4) 0.9258(3) 0.77381(11) 0.0523(9) Uani 1 1 d .
C1 C 0.8208(6) 0.8147(4) 0.88119(15) 0.0622(12) Uani 1 1 d .
C2 C 0.6813(7) 0.7639(4) 0.90580(17) 0.0958(15) Uani 1 1 d .
H2 H 0.6178 0.6879 0.8928 0.115 Uiso 1 1 calc R
C3 C 0.6292(7) 0.8189(5) 0.94897(17) 0.1114(19) Uani 1 1 d .
H3 H 0.5332 0.7768 0.9653 0.134 Uiso 1 1 calc R
C4 C 0.7072(8) 0.9299(4) 0.96959(16) 0.0845(14) Uani 1 1 d .
C5 C 0.8487(8) 0.9803(5) 0.9443(2) 0.116(2) Uani 1 1 d .
H5 H 0.9105 1.0572 0.9572 0.139 Uiso 1 1 calc R
C6 C 0.9069(6) 0.9249(5) 0.90076(17) 0.0947(15) Uani 1 1 d .
H6 H 1.0058 0.9639 0.8848 0.114 Uiso 1 1 calc R
C7 C 0.6417(12) 0.9953(5) 1.01693(18) 0.120(2) Uani 1 1 d .
C8 C 0.7016(12) 1.1365(6) 1.0237(2) 0.271(5) Uani 1 1 d .
H8A H 0.6547 1.1726 1.0540 0.406 Uiso 1 1 calc R
H8B H 0.6598 1.1939 0.9970 0.406 Uiso 1 1 calc R
H8C H 0.8306 1.1383 1.0246 0.406 Uiso 1 1 calc R
C9 C 0.4360(13) 1.0069(7) 1.0160(2) 0.217(4) Uani 1 1 d .
H9A H 0.3948 1.0477 1.0462 0.325 Uiso 1 1 calc R
H9B H 0.3847 0.9146 1.0121 0.325 Uiso 1 1 calc R
H9C H 0.4000 1.0657 0.9890 0.325 Uiso 1 1 calc R
C10 C 0.6815(9) 0.8997(6) 1.05833(16) 0.172(3) Uani 1 1 d .
H10A H 0.8088 0.8982 1.0641 0.258 Uiso 1 1 calc R
H10B H 0.6409 0.8062 1.0505 0.258 Uiso 1 1 calc R
H10C H 0.6208 0.9327 1.0872 0.258 Uiso 1 1 calc R
C11 C 0.9866(5) 0.8223(4) 0.80810(14) 0.0662(12) Uani 1 1 d .
H11A H 1.0372 0.7568 0.7845 0.079 Uiso 1 1 calc R
H11B H 1.0846 0.8600 0.8276 0.079 Uiso 1 1 calc R
C12 C 0.8973(5) 0.9411(4) 0.78103(14) 0.0524(10) Uani 1 1 d .
C13 C 0.6162(5) 1.0295(4) 0.75110(14) 0.0494(10) Uani 1 1 d .
C14 C 0.6436(5) 1.0376(3) 0.69582(13) 0.0621(11) Uani 1 1 d .
H14A H 0.5711 1.1140 0.6828 0.075 Uiso 1 1 calc R
H14B H 0.7686 1.0594 0.6891 0.075 Uiso 1 1 calc R
C15 C 0.5953(7) 0.9053(4) 0.67021(13) 0.0715(13) Uani 1 1 d .
C16 C 0.4264(8) 0.8794(5) 0.65516(15) 0.0898(15) Uani 1 1 d .
H16 H 0.3376 0.9471 0.6603 0.108 Uiso 1 1 calc R
C17 C 0.3827(10) 0.7551(7) 0.6324(2) 0.143(3) Uani 1 1 d .
H17 H 0.2658 0.7387 0.6216 0.171 Uiso 1 1 calc R
C18 C 0.5085(16) 0.6593(10) 0.6261(3) 0.177(6) Uani 1 1 d .
H18 H 0.4786 0.5737 0.6114 0.212 Uiso 1 1 calc R
C19 C 0.6766(14) 0.6815(9) 0.6400(3) 0.166(4) Uani 1 1 d .
H19 H 0.7638 0.6126 0.6349 0.200 Uiso 1 1 calc R
C20 C 0.7210(9) 0.8052(6) 0.66194(16) 0.122(2) Uani 1 1 d .
H20 H 0.8395 0.8213 0.6714 0.146 Uiso 1 1 calc R
C21 C 0.4278(5) 0.9920(4) 0.76231(14) 0.0553(11) Uani 1 1 d .
H1N H 0.672(4) 0.849(3) 0.7862(12) 0.071(13) Uiso 1 1 d .
H13 H 0.650(3) 1.122(3) 0.7621(8) 0.035(8) Uiso 1 1 d .
H103 H 0.179(6) 1.063(4) 0.7614(14) 0.139(16) Uiso 1 1 d .

loop_
_atom_site_aniso_label
_atom_site_aniso_U_11
_atom_site_aniso_U_22
_atom_site_aniso_U_33
_atom_site_aniso_U_23
_atom_site_aniso_U_13
_atom_site_aniso_U_12
O1 0.075(2) 0.0684(16) 0.0603(19) 0.0087(15) 0.0027(18) -0.0037(17)
O2 0.0445(19) 0.0665(17) 0.104(2) 0.0153(16) -0.0008(16) -0.0091(14)
O3 0.0423(16) 0.0692(16) 0.0870(19) 0.0138(15) -0.0039(17) 0.0006(15)
O4 0.0477(17) 0.0690(17) 0.108(2) 0.0209(17) 0.0096(17) -0.0045(15)
N1 0.047(2) 0.052(2) 0.059(2) 0.0071(18) 0.002(2) 0.0056(19)
C1 0.072(3) 0.061(3) 0.054(3) 0.016(2) -0.017(3) -0.020(3)
C2 0.107(4) 0.091(3) 0.090(4) -0.020(3) 0.014(4) -0.046(3)
C3 0.151(5) 0.096(4) 0.087(4) -0.021(3) 0.029(4) -0.046(4)
C4 0.125(4) 0.062(3) 0.067(3) 0.013(3) -0.001(3) -0.024(3)
C5 0.156(6) 0.092(3) 0.098(4) -0.024(3) -0.015(4) -0.047(4)
C6 0.091(4) 0.109(4) 0.085(4) -0.006(3) 0.017(3) -0.045(3)
C7 0.218(8) 0.092(4) 0.052(3) -0.019(3) 0.031(4) -0.020(5)
C8 0.493(15) 0.178(6) 0.140(6) -0.094(5) 0.155(7) -0.173(8)
C9 0.228(9) 0.259(8) 0.163(7) -0.057(6) 0.046(7) 0.081(8)
C10 0.235(7) 0.227(6) 0.054(4) 0.016(4) 0.026(4) 0.053(6)
C11 0.055(3) 0.064(3) 0.080(3) 0.004(2) 0.006(3) 0.007(2)
C12 0.035(3) 0.061(3) 0.061(3) -0.001(2) 0.003(2) 0.005(2)
C13 0.046(3) 0.047(2) 0.056(3) -0.001(2) -0.002(2) -0.005(2)
C14 0.065(3) 0.058(2) 0.064(3) 0.013(2) -0.005(2) -0.007(2)
C15 0.097(4) 0.071(3) 0.046(3) 0.004(2) 0.004(3) 0.003(3)
C16 0.112(5) 0.089(4) 0.069(3) -0.001(3) -0.011(3) -0.030(3)
C17 0.215(9) 0.126(6) 0.088(4) 0.003(5) -0.030(5) -0.080(6)
C18 0.39(2) 0.078(5) 0.063(5) 0.007(4) 0.012(8) -0.005(9)
C19 0.320(13) 0.098(6) 0.080(6) -0.002(4) 0.020(7) 0.072(9)
C20 0.205(7) 0.099(4) 0.060(3) 0.009(3) 0.015(4) 0.060(5)
C21 0.042(3) 0.056(3) 0.068(3) -0.003(2) -0.002(2) 0.004(2)

loop_
_atom_type_symbol
_atom_type_description
_atom_type_scat_dispersion_real
_atom_type_scat_dispersion_imag
_atom_type_scat_source
C C 0.0033 0.0016 'International Tables Vol C Tables 4.2.6.8 and 6.1.1.4'
H H 0.0000 0.0000 'International Tables Vol C Tables 4.2.6.8 and 6.1.1.4'
N N 0.0061 0.0033 'International Tables Vol C Tables 4.2.6.8 and 6.1.1.4'
O O 0.0106 0.0060 'International Tables Vol C Tables 4.2.6.8 and 6.1.1.4'

loop_
_geom_angle_atom_site_label_1
_geom_angle_atom_site_label_2
_geom_angle_atom_site_label_3
_geom_angle
C1 O1 C11 116.7(3)
C21 O3 H103 110(2)
C12 N1 C13 123.8(4)
C12 N1 H1N 118(2)
C13 N1 H1N 117(2)
C2 C1 C6 117.2(4)
C2 C1 O1 118.0(4)
C6 C1 O1 124.8(4)
C1 C2 C3 121.8(4)
C1 C2 H2 119.1
C3 C2 H2 119.1
C4 C3 C2 123.5(5)
C4 C3 H3 118.2
C2 C3 H3 118.3
C3 C4 C5 114.0(5)
C3 C4 C7 123.1(5)
C5 C4 C7 123.0(5)
C4 C5 C6 123.8(5)
C4 C5 H5 118.1
C6 C5 H5 118.1
C1 C6 C5 119.6(5)
C1 C6 H6 120.2
C5 C6 H6 120.2
C8 C7 C10 114.5(5)
C8 C7 C4 113.3(5)
C10 C7 C4 109.7(4)
C8 C7 C9 104.3(6)
C10 C7 C9 104.9(5)
C4 C7 C9 109.7(5)
C7 C8 H8A 110.7
C7 C8 H8B 110.5
H8A C8 H8B 108.3
C7 C8 H8C 110.8
H8A C8 H8C 108.3
H8B C8 H8C 108.2
C7 C9 H9A 109.5
C7 C9 H9B 109.6
H9A C9 H9B 109.5
C7 C9 H9C 109.4
H9A C9 H9C 109.5
H9B C9 H9C 109.5
C7 C10 H10A 109.6
C7 C10 H10B 109.4
H10A C10 H10B 109.5
C7 C10 H10C 109.5
H10A C10 H10C 109.5
H10B C10 H10C 109.5
O1 C11 C12 112.8(3)
O1 C11 H11A 109.0
C12 C11 H11A 109.1
O1 C11 H11B 109.0
C12 C11 H11B 109.0
H11A C11 H11B 107.8
O2 C12 N1 123.8(4)
O2 C12 C11 121.0(3)
N1 C12 C11 115.2(4)
N1 C13 C21 107.0(3)
N1 C13 C14 112.8(3)
C21 C13 C14 110.1(3)
N1 C13 H13 109.9(15)
C21 C13 H13 114.0(16)
C14 C13 H13 103.2(15)
C15 C14 C13 113.1(3)
C15 C14 H14A 108.9
C13 C14 H14A 108.9
C15 C14 H14B 109.0
C13 C14 H14B 109.0
H14A C14 H14B 107.8
C16 C15 C20 117.9(5)
C16 C15 C14 121.7(4)
C20 C15 C14 120.4(5)
C15 C16 C17 121.1(6)
C15 C16 H16 119.4
C17 C16 H16 119.5
C18 C17 C16 118.9(9)
C18 C17 H17 120.6
C16 C17 H17 120.5
C17 C18 C19 121.7(12)
C17 C18 H18 119.1
C19 C18 H18 119.2
C18 C19 C20 119.6(11)
C18 C19 H19 120.1
C20 C19 H19 120.2
C15 C20 C19 120.8(8)
C15 C20 H20 119.6
C19 C20 H20 119.6
O4 C21 O3 124.0(3)
O4 C21 C13 123.5(4)
O3 C21 C13 112.4(4)

loop_
_geom_bond_atom_site_label_1
_geom_bond_atom_site_label_2
_geom_bond_distance
O1 C1 1.383(4)
O1 C11 1.426(4)
O2 C12 1.224(4)
O3 C21 1.325(4)
O3 H103 1.13(5)
O4 C21 1.206(4)
N1 C12 1.319(4)
N1 C13 1.452(4)
N1 H1N 0.91(3)
C1 C2 1.354(5)
C1 C6 1.363(5)
C2 C3 1.372(5)
C2 H2 0.9500
C3 C4 1.354(5)
C3 H3 0.9500
C4 C5 1.373(6)
C4 C7 1.543(6)
C5 C6 1.396(6)
C5 H5 0.9500
C6 H6 0.9500
C7 C8 1.452(6)
C7 C10 1.507(7)
C7 C9 1.566(9)
C8 H8A 0.9914
C8 H8B 0.9911
C8 H8C 0.9914
C9 H9A 0.9801
C9 H9B 0.9801
C9 H9C 0.9801
C10 H10A 0.9800
C10 H10B 0.9800
C10 H10C 0.9800
C11 C12 1.532(4)
C11 H11A 0.9900
C11 H11B 0.9900
C13 C21 1.508(5)
C13 C14 1.554(5)
C13 H13 0.98(2)
C14 C15 1.509(5)
C14 H14A 0.9900
C14 H14B 0.9900
C15 C16 1.373(6)
C15 C20 1.379(6)
C16 C17 1.398(6)
C16 H16 0.9500
C17 C18 1.343(10)
C17 H17 0.9500
C18 C19 1.351(12)
C18 H18 0.9500
C19 C20 1.384(8)
C19 H19 0.9500
C20 H20 0.9500

loop_
_geom_torsion_atom_site_label_1
_geom_torsion_atom_site_label_2
_geom_torsion_atom_site_label_3
_geom_torsion_atom_site_label_4
_geom_torsion
C11 O1 C1 C2 165.6(3)
C11 O1 C1 C6 -16.2(5)
C6 C1 C2 C3 -0.9(7)
O1 C1 C2 C3 177.4(4)
C1 C2 C3 C4 2.4(8)
C2 C3 C4 C5 -2.4(8)
C2 C3 C4 C7 176.9(5)
C3 C4 C5 C6 1.1(7)
C7 C4 C5 C6 -178.2(5)
C2 C1 C6 C5 -0.3(7)
O1 C1 C6 C5 -178.5(4)
C4 C5 C6 C1 0.2(8)
C3 C4 C7 C8 -159.8(6)
C5 C4 C7 C8 19.4(9)
C3 C4 C7 C10 70.9(8)
C5 C4 C7 C10 -109.9(6)
C3 C4 C7 C9 -43.8(7)
C5 C4 C7 C9 135.4(6)
C1 O1 C11 C12 -74.9(4)
C13 N1 C12 O2 -4.0(6)
C13 N1 C12 C11 176.7(3)
O1 C11 C12 O2 154.1(3)
O1 C11 C12 N1 -26.6(5)
C12 N1 C13 C21 -164.1(3)
C12 N1 C13 C14 74.7(5)
N1 C13 C14 C15 62.5(5)
C21 C13 C14 C15 -57.0(5)
C13 C14 C15 C16 87.2(5)
C13 C14 C15 C20 -91.8(5)
C20 C15 C16 C17 0.4(6)
C14 C15 C16 C17 -178.6(4)
C15 C16 C17 C18 1.1(8)
C16 C17 C18 C19 -1.7(13)
C17 C18 C19 C20 0.7(16)
C16 C15 C20 C19 -1.3(7)
C14 C15 C20 C19 177.6(5)
C18 C19 C20 C15 0.8(12)
N1 C13 C21 O4 -3.6(5)
C14 C13 C21 O4 119.3(4)
N1 C13 C21 O3 173.2(3)
C14 C13 C21 O3 -63.8(4)
